data_4502739
loop_
_publ_author_name
'Kang, Feirong'
'Vogt, Frederick G.'
'Brum, Jeffrey'
'Forcino, Rachel'
'Copley, Royston C. B.'
'Williams, Glenn'
'Carlton, Robert'

_publ_section_title
;
 Effect of Particle Size and Morphology on the Dehydration Mechanism of a
 Non-Stoichiometric Hydrate
;
_journal_issue 1
_journal_name_full 'Crystal Growth &amp; Design'
_journal_page_first 60
_journal_paper_doi 10.1021/cg200768x
_journal_volume 12
_journal_year 2012
_chemical_formula_moiety 'C19 H15 F3 N4 O, H2 O'
_chemical_formula_sum 'C19 H17 F3 N4 O2'
_chemical_formula_weight 390.37
_chemical_name_systematic
;
1-Methyl-7-(methyloxy)-5-[4-(trifluoromethyl)phenyl]
[1,2,4]triazolo[4,3-a]quinolin-4-amine, monohydrate
;
_space_group_IT_number 2
_symmetry_cell_setting triclinic
_symmetry_space_group_name_Hall '-P 1'
_symmetry_space_group_name_H-M 'P -1'
_atom_sites_solution_hydrogens geom
_atom_sites_solution_primary direct
_audit_creation_method SHELXL-97
_cell_angle_alpha 102.09(4)
_cell_angle_beta 102.70(5)
_cell_angle_gamma 94.86(8)
_cell_formula_units_Z 4
_cell_length_a 8.473(6)
_cell_length_b 12.542(7)
_cell_length_c 17.476(9)
_cell_measurement_temperature 150(2)
_cell_volume 1754.8(19)
_computing_cell_refinement 'Dirax/lsq (Duisenberg & Schreurs, 1989-2000)'
_computing_data_collection 'Collect (Nonius, 1997-2000)'
_computing_data_reduction 'EvalCCD (Duisenberg & Schreurs, 1990-2000)'
_computing_molecular_graphics 'SHELXTL V6.10 [NT] (Bruker, 2001)'
_computing_publication_material 'SHELXTL V6.10 [NT] (Bruker, 2001)'
_computing_structure_refinement 'SHELXTL V6.10 [NT] (Bruker, 2001)'
_computing_structure_solution 'SHELXTL V6.10 [NT] (Bruker, 2001)'
_diffrn_ambient_temperature 150(2)
_diffrn_measured_fraction_theta_full 0.990
_diffrn_measured_fraction_theta_max 0.990
_diffrn_measurement_device_type 'Nonius KappaCCD diffractometer'
_diffrn_measurement_method '\w and \f scans'
_diffrn_radiation_collimation '0.6 mm double-pinhole'
_diffrn_radiation_monochromator 'horizonally mounted graphite crystal'
_diffrn_radiation_source 'normal focus sealed tube'
_diffrn_radiation_type MoK\a
_diffrn_radiation_wavelength 0.71073
_diffrn_reflns_av_R_equivalents 0.0861
_diffrn_reflns_av_sigmaI/netI 0.0837
_diffrn_reflns_limit_h_max 10
_diffrn_reflns_limit_h_min -10
_diffrn_reflns_limit_k_max 14
_diffrn_reflns_limit_k_min -14
_diffrn_reflns_limit_l_max 20
_diffrn_reflns_limit_l_min -20
_diffrn_reflns_number 22146
_diffrn_reflns_theta_full 25.00
_diffrn_reflns_theta_max 25.00
_diffrn_reflns_theta_min 4.44
_exptl_absorpt_coefficient_mu 0.120
_exptl_absorpt_correction_T_max 0.986
_exptl_absorpt_correction_T_min 0.954
_exptl_absorpt_correction_type multi-scan
_exptl_absorpt_process_details 'SADABS (Bruker, 2001)'
_exptl_crystal_colour colourless
_exptl_crystal_density_diffrn 1.478
_exptl_crystal_density_method 'not measured'
_exptl_crystal_description block
_exptl_crystal_F_000 808
_exptl_crystal_size_max 0.40
_exptl_crystal_size_mid 0.30
_exptl_crystal_size_min 0.12
_refine_diff_density_max 0.288
_refine_diff_density_min -0.384
_refine_diff_density_rms 0.068
_refine_ls_extinction_coef 0.0052(14)
_refine_ls_extinction_expression Fc^*^=kFc[1+0.001xFc^2^\l^3^/sin(2\q)]^-1/4^
_refine_ls_extinction_method SHELXL
_refine_ls_goodness_of_fit_ref 1.014
_refine_ls_hydrogen_treatment mixed
_refine_ls_matrix_type full
_refine_ls_number_parameters 538
_refine_ls_number_reflns 6097
_refine_ls_number_restraints 4
_refine_ls_restrained_S_all 1.015
_refine_ls_R_factor_all 0.1046
_refine_ls_R_factor_gt 0.0599
_refine_ls_shift/su_max 0.001
_refine_ls_shift/su_mean 0.000
_refine_ls_structure_factor_coef Fsqd
_refine_ls_weighting_details 'calc w=1/[\s^2^(Fo^2^)+(0.0749P)^2^+1.2629P] where P=(Fo^2^+2Fc^2^)/3'
_refine_ls_weighting_scheme calc
_refine_ls_wR_factor_gt 0.1431
_refine_ls_wR_factor_ref 0.1654
_reflns_number_gt 3967
_reflns_number_total 6097
_reflns_threshold_expression >2sigma(I)
_cod_data_source_file cg200768x_si_002.cif
_cod_data_source_block x4284i1
_cod_original_cell_volume 1754.8(18)
_cod_database_code 4502739

loop_
_symmetry_equiv_pos_as_xyz
'x, y, z'
'-x, -y, -z'

loop_
_atom_site_label
_atom_site_type_symbol
_atom_site_fract_x
_atom_site_fract_y
_atom_site_fract_z
_atom_site_U_iso_or_equiv
_atom_site_adp_type
_atom_site_occupancy
_atom_site_symmetry_multiplicity
_atom_site_calc_flag
_atom_site_refinement_flags
N1 N 0.9142(3) 1.11159(19) 0.45487(14) 0.0262(6) Uani 1 1 d .
N2 N 0.9265(3) 1.2255(2) 0.46470(15) 0.0277(6) Uani 1 1 d .
C3 C 0.8120(4) 1.2483(2) 0.40860(18) 0.0242(7) Uani 1 1 d .
N4 N 0.7195(3) 1.15058(18) 0.36050(14) 0.0215(6) Uani 1 1 d .
C5 C 0.7902(4) 1.0695(2) 0.39279(17) 0.0223(7) Uani 1 1 d .
C6 C 0.7360(4) 0.9535(2) 0.35484(17) 0.0222(7) Uani 1 1 d .
C7 C 0.6104(4) 0.9265(2) 0.28633(17) 0.0222(7) Uani 1 1 d .
C8 C 0.5312(4) 1.0121(2) 0.25418(17) 0.0203(6) Uani 1 1 d .
C9 C 0.5865(4) 1.1262(2) 0.29157(17) 0.0214(7) Uani 1 1 d .
C10 C 0.5116(4) 1.2070(2) 0.25915(18) 0.0245(7) Uani 1 1 d .
H10 H 0.5472 1.2823 0.2854 0.029 Uiso 1 1 calc R
C11 C 0.3876(4) 1.1802(2) 0.19013(18) 0.0252(7) Uani 1 1 d .
H11 H 0.3398 1.2367 0.1684 0.030 Uiso 1 1 calc R
C12 C 0.3312(4) 1.0689(2) 0.15163(18) 0.0240(7) Uani 1 1 d .
C13 C 0.4016(4) 0.9878(2) 0.18519(18) 0.0233(7) Uani 1 1 d .
H13 H 0.3600 0.9128 0.1603 0.028 Uiso 1 1 calc R
C14 C 0.7922(4) 1.3636(2) 0.4019(2) 0.0319(8) Uani 1 1 d .
H14A H 0.8794 1.4149 0.4424 0.048 Uiso 1 1 calc R
H14B H 0.6859 1.3803 0.4109 0.048 Uiso 1 1 calc R
H14C H 0.7983 1.3712 0.3479 0.048 Uiso 1 1 calc R
N15 N 0.8294(4) 0.8827(2) 0.38759(18) 0.0309(7) Uani 1 1 d .
H15A H 0.895(4) 0.904(3) 0.432(2) 0.020(8) Uiso 1 1 d .
H15B H 0.793(5) 0.813(4) 0.378(2) 0.052(12) Uiso 1 1 d .
C16 C 0.5707(4) 0.8083(2) 0.24002(17) 0.0219(7) Uani 1 1 d .
C17 C 0.5954(4) 0.7779(2) 0.16251(18) 0.0250(7) Uani 1 1 d .
H17 H 0.6194 0.8332 0.1354 0.030 Uiso 1 1 calc R
C18 C 0.5854(4) 0.6672(2) 0.12431(19) 0.0280(7) Uani 1 1 d .
H18 H 0.6025 0.6472 0.0715 0.034 Uiso 1 1 calc R
C19 C 0.5502(4) 0.5863(2) 0.16421(18) 0.0245(7) Uani 1 1 d .
C20 C 0.5166(4) 0.6148(2) 0.23906(19) 0.0293(8) Uani 1 1 d .
H20 H 0.4877 0.5592 0.2649 0.035 Uiso 1 1 calc R
C21 C 0.5253(4) 0.7253(2) 0.27662(19) 0.0275(7) Uani 1 1 d .
H21 H 0.5001 0.7446 0.3277 0.033 Uiso 1 1 calc R
C22 C 0.5544(4) 0.4677(3) 0.1260(2) 0.0339(8) Uani 1 1 d .
F23 F 0.5964(3) 0.40836(16) 0.18104(13) 0.0646(8) Uani 1 1 d .
F24 F 0.6611(3) 0.45458(15) 0.07975(15) 0.0530(6) Uani 1 1 d .
F25 F 0.4096(2) 0.41610(15) 0.07818(12) 0.0459(6) Uani 1 1 d .
O26 O 0.2118(3) 1.03358(16) 0.08150(12) 0.0304(5) Uani 1 1 d .
C27 C 0.1579(4) 1.1147(3) 0.03829(19) 0.0309(8) Uani 1 1 d .
H27A H 0.0974 1.1634 0.0690 0.046 Uiso 1 1 calc R
H27B H 0.0867 1.0779 -0.0146 0.046 Uiso 1 1 calc R
H27C H 0.2529 1.1581 0.0310 0.046 Uiso 1 1 calc R
O28 O 1.1865(3) 1.3588(2) 0.58963(14) 0.0383(6) Uani 1 1 d D
H28A H 1.113(3) 1.324(3) 0.5490(15) 0.046 Uiso 1 1 d D
H28B H 1.264(3) 1.373(3) 0.568(2) 0.046 Uiso 1 1 d D
N31 N 1.4185(3) 0.3445(2) 0.46374(16) 0.0316(7) Uani 1 1 d .
N32 N 1.4348(3) 0.2405(2) 0.47833(17) 0.0342(7) Uani 1 1 d .
C33 C 1.3250(4) 0.1676(3) 0.42342(19) 0.0281(7) Uani 1 1 d .
N34 N 1.2317(3) 0.21970(19) 0.37029(15) 0.0233(6) Uani 1 1 d .
C35 C 1.2967(4) 0.3295(2) 0.39908(18) 0.0256(7) Uani 1 1 d .
C36 C 1.2376(4) 0.4119(2) 0.35687(18) 0.0253(7) Uani 1 1 d .
C37 C 1.1152(4) 0.3778(2) 0.28798(18) 0.0228(7) Uani 1 1 d .
C38 C 1.0408(4) 0.2626(2) 0.25951(17) 0.0217(7) Uani 1 1 d .
C39 C 1.1014(4) 0.1825(2) 0.30082(18) 0.0232(7) Uani 1 1 d .
C40 C 1.0342(4) 0.0710(2) 0.27120(19) 0.0269(7) Uani 1 1 d .
H40 H 1.0758 0.0174 0.2984 0.032 Uiso 1 1 calc R
C41 C 0.9086(4) 0.0397(2) 0.20298(19) 0.0273(7) Uani 1 1 d .
H41 H 0.8649 -0.0359 0.1830 0.033 Uiso 1 1 calc R
C42 C 0.8434(4) 0.1173(2) 0.16216(18) 0.0248(7) Uani 1 1 d .
C43 C 0.9092(4) 0.2277(2) 0.19060(17) 0.0232(7) Uani 1 1 d .
H43 H 0.8649 0.2804 0.1632 0.028 Uiso 1 1 calc R
C44 C 1.3080(4) 0.0477(3) 0.4221(2) 0.0359(8) Uani 1 1 d .
H44A H 1.3899 0.0348 0.4672 0.054 Uiso 1 1 calc R
H44B H 1.3244 0.0060 0.3711 0.054 Uiso 1 1 calc R
H44C H 1.1985 0.0237 0.4272 0.054 Uiso 1 1 calc R
N45 N 1.3219(4) 0.5164(2) 0.38701(19) 0.0359(7) Uani 1 1 d .
H45A H 1.389(5) 0.532(3) 0.431(2) 0.039(11) Uiso 1 1 d .
H45B H 1.280(5) 0.573(4) 0.371(3) 0.062(13) Uiso 1 1 d .
C46 C 1.0711(4) 0.4590(2) 0.23702(17) 0.0218(7) Uani 1 1 d .
C47 C 1.0077(4) 0.5541(2) 0.26567(19) 0.0267(7) Uani 1 1 d .
H47 H 0.9748 0.5630 0.3149 0.032 Uiso 1 1 calc R
C48 C 0.9921(4) 0.6363(2) 0.22305(18) 0.0276(7) Uani 1 1 d .
H48 H 0.9507 0.7015 0.2436 0.033 Uiso 1 1 calc R
C49 C 1.0374(4) 0.6223(2) 0.15001(18) 0.0254(7) Uani 1 1 d .
C50 C 1.0945(4) 0.5255(2) 0.11888(19) 0.0260(7) Uani 1 1 d .
H50 H 1.1228 0.5151 0.0684 0.031 Uiso 1 1 calc R
C51 C 1.1097(4) 0.4444(2) 0.16228(18) 0.0247(7) Uani 1 1 d .
H51 H 1.1471 0.3780 0.1407 0.030 Uiso 1 1 calc R
C52 C 1.0288(4) 0.7100(3) 0.1034(2) 0.0333(8) Uani 1 1 d .
F53 F 1.0188(3) 0.80885(16) 0.14765(14) 0.0628(7) Uani 1 1 d .
F54 F 0.8986(3) 0.68725(18) 0.03965(13) 0.0542(6) Uani 1 1 d .
F55 F 1.1590(3) 0.72344(17) 0.07342(14) 0.0538(6) Uani 1 1 d .
O56 O 0.7171(3) 0.07504(16) 0.09579(12) 0.0311(5) Uani 1 1 d .
C57 C 0.6521(4) 0.1487(3) 0.0484(2) 0.0335(8) Uani 1 1 d .
H57A H 0.6022 0.2035 0.0806 0.050 Uiso 1 1 calc R
H57B H 0.5693 0.1070 0.0006 0.050 Uiso 1 1 calc R
H57C H 0.7403 0.1860 0.0314 0.050 Uiso 1 1 calc R
O58 O 1.7254(4) 0.2387(3) 0.59994(17) 0.0542(7) Uani 1 1 d D
H58A H 1.638(3) 0.237(4) 0.5627(19) 0.065 Uiso 1 1 d D
H58B H 1.807(4) 0.228(4) 0.579(2) 0.065 Uiso 1 1 d D

loop_
_atom_site_aniso_label
_atom_site_aniso_U_11
_atom_site_aniso_U_22
_atom_site_aniso_U_33
_atom_site_aniso_U_23
_atom_site_aniso_U_13
_atom_site_aniso_U_12
N1 0.0338(16) 0.0181(13) 0.0229(14) 0.0024(11) 0.0017(12) 0.0024(11)
N2 0.0313(16) 0.0206(13) 0.0277(14) 0.0018(11) 0.0039(12) 0.0036(11)
C3 0.0271(18) 0.0173(15) 0.0251(16) -0.0011(13) 0.0067(14) 0.0004(13)
N4 0.0248(14) 0.0147(12) 0.0243(13) 0.0039(10) 0.0050(11) 0.0033(10)
C5 0.0247(17) 0.0188(15) 0.0235(16) 0.0042(13) 0.0063(14) 0.0043(13)
C6 0.0283(18) 0.0161(15) 0.0224(16) 0.0048(12) 0.0063(14) 0.0038(13)
C7 0.0258(17) 0.0150(14) 0.0250(16) 0.0036(12) 0.0064(14) 0.0016(12)
C8 0.0233(16) 0.0149(14) 0.0249(15) 0.0069(12) 0.0083(13) 0.0026(12)
C9 0.0229(17) 0.0185(15) 0.0237(15) 0.0041(12) 0.0085(13) 0.0033(12)
C10 0.0301(18) 0.0121(14) 0.0307(17) 0.0032(13) 0.0080(14) 0.0030(13)
C11 0.0292(18) 0.0197(15) 0.0292(17) 0.0089(13) 0.0073(14) 0.0094(13)
C12 0.0238(17) 0.0234(16) 0.0257(16) 0.0069(13) 0.0063(14) 0.0045(13)
C13 0.0245(17) 0.0149(14) 0.0298(17) 0.0062(13) 0.0050(14) 0.0011(12)
C14 0.037(2) 0.0157(15) 0.0405(19) 0.0027(14) 0.0092(16) 0.0020(14)
N15 0.0372(18) 0.0181(15) 0.0284(16) 0.0057(13) -0.0104(14) 0.0032(13)
C16 0.0197(16) 0.0144(14) 0.0282(16) 0.0061(13) -0.0023(13) 0.0017(12)
C17 0.0281(18) 0.0175(15) 0.0267(17) 0.0056(13) 0.0024(14) -0.0002(13)
C18 0.0310(19) 0.0242(16) 0.0243(16) 0.0030(13) 0.0010(14) 0.0002(14)
C19 0.0221(17) 0.0184(15) 0.0265(17) 0.0008(13) -0.0018(13) -0.0009(13)
C20 0.0338(19) 0.0142(15) 0.0362(19) 0.0076(14) 0.0016(15) -0.0025(13)
C21 0.0313(19) 0.0226(16) 0.0290(17) 0.0069(13) 0.0076(14) 0.0019(14)
C22 0.037(2) 0.0218(17) 0.0360(19) 0.0021(15) -0.0006(17) 0.0005(15)
F23 0.113(2) 0.0197(10) 0.0542(14) 0.0096(10) 0.0014(14) 0.0161(12)
F24 0.0470(14) 0.0261(11) 0.0843(16) -0.0048(11) 0.0297(13) 0.0040(9)
F25 0.0356(12) 0.0315(11) 0.0539(13) -0.0157(9) 0.0043(10) -0.0059(9)
O26 0.0321(13) 0.0235(11) 0.0295(12) 0.0067(9) -0.0064(10) 0.0048(10)
C27 0.0298(19) 0.0288(17) 0.0335(18) 0.0135(15) -0.0016(15) 0.0090(14)
O28 0.0411(16) 0.0340(13) 0.0321(14) -0.0023(11) 0.0040(11) 0.0005(12)
N31 0.0290(16) 0.0309(15) 0.0364(16) 0.0160(13) 0.0038(13) 0.0027(12)
N32 0.0310(17) 0.0347(16) 0.0427(17) 0.0206(14) 0.0083(14) 0.0086(13)
C33 0.0218(17) 0.0328(18) 0.0336(18) 0.0145(15) 0.0068(15) 0.0084(15)
N34 0.0233(14) 0.0211(13) 0.0296(14) 0.0119(11) 0.0081(12) 0.0061(11)
C35 0.0244(17) 0.0248(16) 0.0297(17) 0.0113(14) 0.0071(15) 0.0013(13)
C36 0.0292(18) 0.0190(15) 0.0284(17) 0.0102(13) 0.0051(14) 0.0001(13)
C37 0.0252(17) 0.0190(15) 0.0258(16) 0.0083(13) 0.0064(14) 0.0051(13)
C38 0.0247(17) 0.0178(15) 0.0252(16) 0.0057(13) 0.0106(14) 0.0030(13)
C39 0.0237(17) 0.0227(16) 0.0257(16) 0.0083(13) 0.0084(14) 0.0046(13)
C40 0.0333(19) 0.0180(15) 0.0342(18) 0.0111(14) 0.0120(15) 0.0073(14)
C41 0.0337(19) 0.0157(15) 0.0334(18) 0.0038(13) 0.0130(15) 0.0009(13)
C42 0.0272(18) 0.0208(16) 0.0273(17) 0.0039(13) 0.0112(14) 0.0005(13)
C43 0.0291(18) 0.0191(15) 0.0250(16) 0.0088(13) 0.0093(14) 0.0072(13)
C44 0.038(2) 0.0317(18) 0.044(2) 0.0198(16) 0.0091(17) 0.0120(16)
N45 0.0396(19) 0.0254(16) 0.0332(17) 0.0093(14) -0.0094(15) -0.0059(14)
C46 0.0211(16) 0.0170(15) 0.0237(16) 0.0049(12) -0.0003(13) -0.0025(12)
C47 0.0301(18) 0.0227(16) 0.0278(17) 0.0067(13) 0.0075(14) 0.0034(14)
C48 0.0336(19) 0.0171(15) 0.0295(17) 0.0021(13) 0.0031(15) 0.0090(14)
C49 0.0247(17) 0.0177(15) 0.0307(17) 0.0077(13) -0.0014(14) 0.0018(13)
C50 0.0283(18) 0.0215(16) 0.0278(16) 0.0067(13) 0.0052(14) 0.0026(13)
C51 0.0294(18) 0.0167(15) 0.0271(16) 0.0044(13) 0.0047(14) 0.0059(13)
C52 0.036(2) 0.0223(17) 0.043(2) 0.0119(15) 0.0065(17) 0.0066(15)
F53 0.108(2) 0.0191(11) 0.0711(16) 0.0182(11) 0.0303(14) 0.0231(12)
F54 0.0511(14) 0.0540(14) 0.0580(14) 0.0378(11) -0.0071(11) 0.0017(11)
F55 0.0510(14) 0.0444(13) 0.0875(17) 0.0418(12) 0.0347(13) 0.0113(11)
O56 0.0394(14) 0.0193(11) 0.0299(12) 0.0025(9) 0.0037(11) -0.0008(10)
C57 0.036(2) 0.0287(18) 0.0319(18) 0.0073(15) 0.0014(16) 0.0010(15)
O58 0.0499(19) 0.0625(18) 0.0504(18) 0.0135(15) 0.0101(14) 0.0140(15)

loop_
_atom_type_symbol
_atom_type_description
_atom_type_scat_dispersion_real
_atom_type_scat_dispersion_imag
_atom_type_scat_source
C C 0.0033 0.0016 'International Tables Vol C Tables 4.2.6.8 and 6.1.1.4'
H H 0.0000 0.0000 'International Tables Vol C Tables 4.2.6.8 and 6.1.1.4'
N N 0.0061 0.0033 'International Tables Vol C Tables 4.2.6.8 and 6.1.1.4'
O O 0.0106 0.0060 'International Tables Vol C Tables 4.2.6.8 and 6.1.1.4'
F F 0.0171 0.0103 'International Tables Vol C Tables 4.2.6.8 and 6.1.1.4'

loop_
_exptl_crystal_face_index_h
_exptl_crystal_face_index_k
_exptl_crystal_face_index_l
_exptl_crystal_face_perp_dist
1.00 0.00 0.00 0.200
-1.00 0.00 0.00 0.200
0.00 1.00 0.00 0.150
0.00 -1.00 0.00 0.150
0.00 0.00 1.00 0.060
0.00 0.00 -1.00 0.060
-1.00 1.00 0.00 0.100

loop_
_geom_angle_atom_site_label_1
_geom_angle_atom_site_label_2
_geom_angle_atom_site_label_3
_geom_angle
_geom_angle_publ_flag
C5 N1 N2 106.2(2) yes
C3 N2 N1 109.0(2) yes
N2 C3 N4 109.2(3) yes
N2 C3 C14 122.5(3) yes
N4 C3 C14 128.3(3) yes
C5 N4 C3 104.2(2) yes
C5 N4 C9 122.4(2) yes
C3 N4 C9 133.4(2) yes
N1 C5 N4 111.5(3) yes
N1 C5 C6 127.1(3) yes
N4 C5 C6 121.2(3) yes
N15 C6 C7 126.7(3) yes
N15 C6 C5 114.8(3) yes
C7 C6 C5 118.1(3) yes
C6 C7 C8 120.7(3) yes
C6 C7 C16 118.3(3) yes
C8 C7 C16 120.7(3) yes
C13 C8 C9 117.0(3) yes
C13 C8 C7 122.3(3) yes
C9 C8 C7 120.7(3) yes
C10 C9 N4 123.1(3) yes
C10 C9 C8 120.0(3) yes
N4 C9 C8 116.8(3) yes
C11 C10 C9 121.5(3) yes
C11 C10 H10 119.3 ?
C9 C10 H10 119.3 ?
C10 C11 C12 119.9(3) yes
C10 C11 H11 120.1 ?
C12 C11 H11 120.1 ?
O26 C12 C13 116.6(3) yes
O26 C12 C11 124.4(3) yes
C13 C12 C11 119.0(3) yes
C12 C13 C8 122.7(3) yes
C12 C13 H13 118.7 ?
C8 C13 H13 118.7 ?
C3 C14 H14A 109.5 ?
C3 C14 H14B 109.5 ?
H14A C14 H14B 109.5 ?
C3 C14 H14C 109.5 ?
H14A C14 H14C 109.5 ?
H14B C14 H14C 109.5 ?
C6 N15 H15A 121(2) ?
C6 N15 H15B 121(3) ?
H15A N15 H15B 112(3) ?
C17 C16 C21 118.5(3) yes
C17 C16 C7 120.3(3) yes
C21 C16 C7 120.8(3) yes
C16 C17 C18 120.8(3) yes
C16 C17 H17 119.6 ?
C18 C17 H17 119.6 ?
C19 C18 C17 119.4(3) yes
C19 C18 H18 120.3 ?
C17 C18 H18 120.3 ?
C20 C19 C18 120.4(3) yes
C20 C19 C22 120.3(3) yes
C18 C19 C22 119.3(3) yes
C19 C20 C21 119.8(3) yes
C19 C20 H20 120.1 ?
C21 C20 H20 120.1 ?
C20 C21 C16 120.8(3) yes
C20 C21 H21 119.6 ?
C16 C21 H21 119.6 ?
F24 C22 F23 105.9(3) yes
F24 C22 F25 105.6(3) yes
F23 C22 F25 105.8(3) yes
F24 C22 C19 113.3(3) yes
F23 C22 C19 112.3(3) yes
F25 C22 C19 113.3(3) yes
C12 O26 C27 117.5(2) yes
O26 C27 H27A 109.5 ?
O26 C27 H27B 109.5 ?
H27A C27 H27B 109.5 ?
O26 C27 H27C 109.5 ?
H27A C27 H27C 109.5 ?
H27B C27 H27C 109.5 ?
H28A O28 H28B 102(4) ?
C35 N31 N32 105.9(3) yes
C33 N32 N31 109.0(2) yes
N32 C33 N34 109.7(3) yes
N32 C33 C44 122.8(3) yes
N34 C33 C44 127.5(3) yes
C35 N34 C33 103.8(3) yes
C35 N34 C39 122.2(2) yes
C33 N34 C39 134.0(3) yes
N31 C35 N34 111.5(3) yes
N31 C35 C36 127.4(3) yes
N34 C35 C36 121.0(3) yes
C37 C36 N45 126.1(3) yes
C37 C36 C35 118.1(3) yes
N45 C36 C35 115.6(3) yes
C36 C37 C38 121.0(3) yes
C36 C37 C46 118.3(3) yes
C38 C37 C46 120.3(3) yes
C43 C38 C39 118.3(3) yes
C43 C38 C37 121.4(3) yes
C39 C38 C37 120.3(3) yes
C40 C39 N34 122.7(3) yes
C40 C39 C38 120.1(3) yes
N34 C39 C38 117.3(3) yes
C41 C40 C39 120.0(3) yes
C41 C40 H40 120.0 ?
C39 C40 H40 120.0 ?
C40 C41 C42 121.2(3) yes
C40 C41 H41 119.4 ?
C42 C41 H41 119.4 ?
O56 C42 C43 125.5(3) yes
O56 C42 C41 115.1(3) yes
C43 C42 C41 119.4(3) yes
C42 C43 C38 121.0(3) yes
C42 C43 H43 119.5 ?
C38 C43 H43 119.5 ?
C33 C44 H44A 109.5 ?
C33 C44 H44B 109.5 ?
H44A C44 H44B 109.5 ?
C33 C44 H44C 109.5 ?
H44A C44 H44C 109.5 ?
H44B C44 H44C 109.5 ?
C36 N45 H45A 120(3) ?
C36 N45 H45B 120(3) ?
H45A N45 H45B 116(4) ?
C47 C46 C51 118.8(3) yes
C47 C46 C37 121.8(3) yes
C51 C46 C37 119.1(3) yes
C48 C47 C46 120.8(3) yes
C48 C47 H47 119.6 ?
C46 C47 H47 119.6 ?
C47 C48 C49 119.6(3) yes
C47 C48 H48 120.2 ?
C49 C48 H48 120.2 ?
C50 C49 C48 120.2(3) yes
C50 C49 C52 118.2(3) yes
C48 C49 C52 121.6(3) yes
C51 C50 C49 119.4(3) yes
C51 C50 H50 120.3 ?
C49 C50 H50 120.3 ?
C50 C51 C46 121.0(3) yes
C50 C51 H51 119.5 ?
C46 C51 H51 119.5 ?
F55 C52 F53 106.1(3) yes
F55 C52 F54 105.7(3) yes
F53 C52 F54 106.3(3) yes
F55 C52 C49 112.6(3) yes
F53 C52 C49 113.2(3) yes
F54 C52 C49 112.4(3) yes
C42 O56 C57 117.9(2) yes
O56 C57 H57A 109.5 ?
O56 C57 H57B 109.5 ?
H57A C57 H57B 109.5 ?
O56 C57 H57C 109.5 ?
H57A C57 H57C 109.5 ?
H57B C57 H57C 109.5 ?
H58A O58 H58B 110(4) ?

loop_
_geom_bond_atom_site_label_1
_geom_bond_atom_site_label_2
_geom_bond_distance
_geom_bond_publ_flag
N1 C5 1.313(4) yes
N1 N2 1.394(3) yes
N2 C3 1.316(4) yes
C3 N4 1.393(4) yes
C3 C14 1.495(4) yes
N4 C5 1.380(4) yes
N4 C9 1.416(4) yes
C5 C6 1.455(4) yes
C6 N15 1.369(4) yes
C6 C7 1.375(4) yes
C7 C8 1.459(4) yes
C7 C16 1.503(4) yes
C8 C13 1.400(4) yes
C8 C9 1.433(4) yes
C9 C10 1.394(4) yes
C10 C11 1.373(4) yes
C10 H10 0.9500 ?
C11 C12 1.408(4) yes
C11 H11 0.9500 ?
C12 O26 1.369(4) yes
C12 C13 1.390(4) yes
C13 H13 0.9500 ?
C14 H14A 0.9800 ?
C14 H14B 0.9800 ?
C14 H14C 0.9800 ?
N15 H15A 0.82(3) ?
N15 H15B 0.86(4) ?
C16 C17 1.395(4) yes
C16 C21 1.401(4) yes
C17 C18 1.395(4) yes
C17 H17 0.9500 ?
C18 C19 1.393(4) yes
C18 H18 0.9500 ?
C19 C20 1.380(4) yes
C19 C22 1.504(4) yes
C20 C21 1.391(4) yes
C20 H20 0.9500 ?
C21 H21 0.9500 ?
C22 F24 1.338(4) yes
C22 F23 1.341(4) yes
C22 F25 1.346(4) yes
O26 C27 1.436(4) yes
C27 H27A 0.9800 ?
C27 H27B 0.9800 ?
C27 H27C 0.9800 ?
O28 H28A 0.844(10) ?
O28 H28B 0.843(10) ?
N31 C35 1.320(4) yes
N31 N32 1.393(4) yes
N32 C33 1.311(4) yes
C33 N34 1.390(4) yes
C33 C44 1.493(5) yes
N34 C35 1.383(4) yes
N34 C39 1.413(4) yes
C35 C36 1.451(4) yes
C36 C37 1.367(4) yes
C36 N45 1.376(4) yes
C37 C38 1.463(4) yes
C37 C46 1.506(4) yes
C38 C43 1.411(4) yes
C38 C39 1.422(4) yes
C39 C40 1.407(4) yes
C40 C41 1.373(5) yes
C40 H40 0.9500 ?
C41 C42 1.404(4) yes
C41 H41 0.9500 ?
C42 O56 1.368(4) yes
C42 C43 1.391(4) yes
C43 H43 0.9500 ?
C44 H44A 0.9800 ?
C44 H44B 0.9800 ?
C44 H44C 0.9800 ?
N45 H45A 0.83(4) ?
N45 H45B 0.89(5) ?
C46 C47 1.392(4) yes
C46 C51 1.395(4) yes
C47 C48 1.391(4) yes
C47 H47 0.9500 ?
C48 C49 1.393(4) yes
C48 H48 0.9500 ?
C49 C50 1.393(4) yes
C49 C52 1.497(4) yes
C50 C51 1.389(4) yes
C50 H50 0.9500 ?
C51 H51 0.9500 ?
C52 F55 1.334(4) yes
C52 F53 1.336(4) yes
C52 F54 1.347(4) yes
O56 C57 1.432(4) yes
C57 H57A 0.9800 ?
C57 H57B 0.9800 ?
C57 H57C 0.9800 ?
O58 H58A 0.865(10) ?
O58 H58B 0.860(10) ?

loop_
_geom_hbond_atom_site_label_D
_geom_hbond_atom_site_label_H
_geom_hbond_atom_site_label_A
_geom_hbond_distance_DH
_geom_hbond_distance_HA
_geom_hbond_distance_DA
_geom_hbond_angle_DHA
_geom_hbond_site_symmetry_A
N15 H15A N1 0.82(3) 2.32(3) 3.093(4) 157(3) 2_776
N15 H15B O28 0.86(4) 2.36(4) 3.133(4) 150(3) 2_776
O28 H28A N2 0.844(10) 2.019(13) 2.855(4) 170(4) .
O28 H28B N31 0.843(10) 2.460(19) 3.245(4) 155(4) 1_565
N45 H45A N31 0.83(4) 2.34(4) 3.099(5) 153(3) 2_866
N45 H45B O58 0.89(5) 2.32(5) 3.099(5) 146(4) 2_866
O58 H58A N32 0.865(10) 2.018(11) 2.882(4) 178(4) .
O58 H58B N2 0.860(10) 2.42(2) 3.189(4) 149(4) 1_645

loop_
_geom_torsion_atom_site_label_1
_geom_torsion_atom_site_label_2
_geom_torsion_atom_site_label_3
_geom_torsion_atom_site_label_4
_geom_torsion
_geom_torsion_publ_flag
C5 N1 N2 C3 -0.5(3) yes
N1 N2 C3 N4 0.6(3) yes
N1 N2 C3 C14 -179.6(3) yes
N2 C3 N4 C5 -0.4(3) yes
C14 C3 N4 C5 179.8(3) yes
N2 C3 N4 C9 -178.0(3) yes
C14 C3 N4 C9 2.2(5) yes
N2 N1 C5 N4 0.2(3) yes
N2 N1 C5 C6 174.9(3) yes
C3 N4 C5 N1 0.1(3) yes
C9 N4 C5 N1 178.1(3) yes
C3 N4 C5 C6 -174.9(3) yes
C9 N4 C5 C6 3.0(4) yes
N1 C5 C6 N15 -1.7(5) yes
N4 C5 C6 N15 172.5(3) yes
N1 C5 C6 C7 -175.1(3) yes
N4 C5 C6 C7 -0.9(4) yes
N15 C6 C7 C8 -174.3(3) yes
C5 C6 C7 C8 -1.7(4) yes
N15 C6 C7 C16 -1.5(5) yes
C5 C6 C7 C16 171.1(3) yes
C6 C7 C8 C13 -179.2(3) yes
C16 C7 C8 C13 8.3(4) yes
C6 C7 C8 C9 2.4(4) yes
C16 C7 C8 C9 -170.2(3) yes
C5 N4 C9 C10 178.7(3) yes
C3 N4 C9 C10 -4.1(5) yes
C5 N4 C9 C8 -2.3(4) yes
C3 N4 C9 C8 175.0(3) yes
C13 C8 C9 C10 0.1(4) yes
C7 C8 C9 C10 178.7(3) yes
C13 C8 C9 N4 -178.9(3) yes
C7 C8 C9 N4 -0.4(4) yes
N4 C9 C10 C11 177.1(3) yes
C8 C9 C10 C11 -1.9(4) yes
C9 C10 C11 C12 1.4(5) yes
C10 C11 C12 O26 -178.0(3) yes
C10 C11 C12 C13 0.8(4) yes
O26 C12 C13 C8 176.3(3) yes
C11 C12 C13 C8 -2.6(5) yes
C9 C8 C13 C12 2.1(4) yes
C7 C8 C13 C12 -176.4(3) yes
C6 C7 C16 C17 -113.7(3) yes
C8 C7 C16 C17 59.0(4) yes
C6 C7 C16 C21 59.3(4) yes
C8 C7 C16 C21 -128.0(3) yes
C21 C16 C17 C18 -4.0(4) yes
C7 C16 C17 C18 169.2(3) yes
C16 C17 C18 C19 0.0(5) yes
C17 C18 C19 C20 3.5(5) yes
C17 C18 C19 C22 -174.5(3) yes
C18 C19 C20 C21 -2.9(5) yes
C22 C19 C20 C21 175.1(3) yes
C19 C20 C21 C16 -1.2(5) yes
C17 C16 C21 C20 4.6(4) yes
C7 C16 C21 C20 -168.5(3) yes
C20 C19 C22 F24 -148.0(3) yes
C18 C19 C22 F24 30.0(4) yes
C20 C19 C22 F23 -28.1(4) yes
C18 C19 C22 F23 150.0(3) yes
C20 C19 C22 F25 91.8(4) yes
C18 C19 C22 F25 -90.2(4) yes
C13 C12 O26 C27 -169.2(3) yes
C11 C12 O26 C27 9.7(4) yes
C35 N31 N32 C33 -0.1(3) yes
N31 N32 C33 N34 0.1(4) yes
N31 N32 C33 C44 -179.3(3) yes
N32 C33 N34 C35 0.0(3) yes
C44 C33 N34 C35 179.3(3) yes
N32 C33 N34 C39 178.9(3) yes
C44 C33 N34 C39 -1.7(5) yes
N32 N31 C35 N34 0.0(3) yes
N32 N31 C35 C36 -176.3(3) yes
C33 N34 C35 N31 0.0(3) yes
C39 N34 C35 N31 -179.1(3) yes
C33 N34 C35 C36 176.6(3) yes
C39 N34 C35 C36 -2.5(4) yes
N31 C35 C36 C37 176.3(3) yes
N34 C35 C36 C37 0.3(4) yes
N31 C35 C36 N45 1.9(5) yes
N34 C35 C36 N45 -174.1(3) yes
N45 C36 C37 C38 176.5(3) yes
C35 C36 C37 C38 2.7(4) yes
N45 C36 C37 C46 3.1(5) yes
C35 C36 C37 C46 -170.7(3) yes
C36 C37 C38 C43 177.0(3) yes
C46 C37 C38 C43 -9.8(4) yes
C36 C37 C38 C39 -3.6(4) yes
C46 C37 C38 C39 169.6(3) yes
C35 N34 C39 C40 -179.8(3) yes
C33 N34 C39 C40 1.4(5) yes
C35 N34 C39 C38 1.5(4) yes
C33 N34 C39 C38 -177.2(3) yes
C43 C38 C39 C40 2.2(4) yes
C37 C38 C39 C40 -177.2(3) yes
C43 C38 C39 N34 -179.1(3) yes
C37 C38 C39 N34 1.4(4) yes
N34 C39 C40 C41 -179.5(3) yes
C38 C39 C40 C41 -0.9(4) yes
C39 C40 C41 C42 -0.8(5) yes
C40 C41 C42 O56 -179.1(3) yes
C40 C41 C42 C43 1.1(5) yes
O56 C42 C43 C38 -179.5(3) yes
C41 C42 C43 C38 0.3(4) yes
C39 C38 C43 C42 -1.9(4) yes
C37 C38 C43 C42 177.5(3) yes
C36 C37 C46 C47 -63.8(4) yes
C38 C37 C46 C47 122.7(3) yes
C36 C37 C46 C51 109.7(3) yes
C38 C37 C46 C51 -63.8(4) yes
C51 C46 C47 C48 -3.8(4) yes
C37 C46 C47 C48 169.7(3) yes
C46 C47 C48 C49 1.3(5) yes
C47 C48 C49 C50 1.5(5) yes
C47 C48 C49 C52 -177.7(3) yes
C48 C49 C50 C51 -1.6(5) yes
C52 C49 C50 C51 177.5(3) yes
C49 C50 C51 C46 -0.9(5) yes
C47 C46 C51 C50 3.6(5) yes
C37 C46 C51 C50 -170.1(3) yes
C50 C49 C52 F55 -41.5(4) yes
C48 C49 C52 F55 137.6(3) yes
C50 C49 C52 F53 -161.8(3) yes
C48 C49 C52 F53 17.3(5) yes
C50 C49 C52 F54 77.7(4) yes
C48 C49 C52 F54 -103.1(4) yes
C43 C42 O56 C57 3.8(4) yes
C41 C42 O56 C57 -176.0(3) yes
